data_2204562
loop_
_publ_author_name
'Ai-Hua Yuan'
'Hu Zhou'

_publ_section_title
;Bis(1<i>H</i>-benzotriazole-\k<i>N</i>^3^)bis(isothiocyanato-\k<i>N</i>)zinc(II)
 1<i>H</i>-benzotriazole hemisolvate
;
_journal_issue 11
_journal_name_full 'Acta Crystallographica Section E'
_journal_page_first m1565
_journal_page_last m1567
_journal_paper_doi 10.1107/S1600536804023475
_journal_volume 60
_journal_year 2004
_chemical_formula_iupac '[Zn (N C S)2 (C6 H5 N3)2], 0.5C6 H5 N3'
_chemical_formula_moiety 'C14 H10 N8 S2 Zn1, 0.5(C6 H5 N3)'
_chemical_formula_structural 'C17 H12.5 N9.5 S2 Zn1'
_chemical_formula_sum 'C17 H12.5 N9.5 S2 Zn'
_chemical_formula_weight 479.35
_chemical_name_systematic
;
Bis(1H-benzotriazole-\kN^3^)bis(isothiocyanato-\kN)zinc(II) 1H-benzotriazole
hemisolvate
;
_space_group_IT_number 14
_symmetry_cell_setting monoclinic
_symmetry_space_group_name_Hall '-P 2ybc'
_symmetry_space_group_name_H-M 'P 1 21/c 1'
_atom_sites_solution_hydrogens geom
_atom_sites_solution_primary direct
_atom_sites_solution_secondary difmap
_cell_angle_alpha 90.00
_cell_angle_beta 97.811(2)
_cell_angle_gamma 90.00
_cell_formula_units_Z 8
_cell_length_a 14.9344(12)
_cell_length_b 9.2160(6)
_cell_length_c 30.256(3)
_cell_measurement_reflns_used 13892
_cell_measurement_temperature 193.15
_cell_measurement_theta_max 27.4835
_cell_measurement_theta_min 3.0088
_cell_volume 4125.7(6)
_computing_cell_refinement CrystalClear
_computing_data_collection 'CrystalClear (Rigaku, 2000)'
_computing_data_reduction CrystalClear
_computing_molecular_graphics 'SHELXTL (Bruker, 1998)'
_computing_publication_material SHELXTL
_computing_structure_refinement 'SHELXL97 (Sheldrick, 1997)'
_computing_structure_solution 'SHELXS97 (Sheldrick, 1997)'
_diffrn_ambient_temperature 193.15
_diffrn_measured_fraction_theta_full 0.997
_diffrn_measured_fraction_theta_max 0.997
_diffrn_measurement_device_type 'Rigaku Mercury CCD'
_diffrn_measurement_method \w
_diffrn_radiation_monochromator graphite
_diffrn_radiation_source 'fine-focus sealed tube'
_diffrn_radiation_type MoK\a
_diffrn_radiation_wavelength 0.71073
_diffrn_reflns_av_R_equivalents 0.0610
_diffrn_reflns_av_sigmaI/netI 0.0447
_diffrn_reflns_limit_h_max 19
_diffrn_reflns_limit_h_min -17
_diffrn_reflns_limit_k_max 10
_diffrn_reflns_limit_k_min -11
_diffrn_reflns_limit_l_max 39
_diffrn_reflns_limit_l_min -39
_diffrn_reflns_number 43832
_diffrn_reflns_theta_full 27.49
_diffrn_reflns_theta_max 27.49
_diffrn_reflns_theta_min 3.01
_diffrn_standards_decay_% 0
_diffrn_standards_interval_count 0
_diffrn_standards_interval_time 0
_diffrn_standards_number 0
_exptl_absorpt_coefficient_mu 1.418
_exptl_absorpt_correction_T_max 0.811
_exptl_absorpt_correction_T_min 0.650
_exptl_absorpt_correction_type multi-scan
_exptl_absorpt_process_details '(North et al., 1968)'
_exptl_crystal_colour colourless
_exptl_crystal_density_diffrn 1.543
_exptl_crystal_density_method 'not measured'
_exptl_crystal_description Block
_exptl_crystal_F_000 1944
_exptl_crystal_size_max 0.32
_exptl_crystal_size_mid 0.29
_exptl_crystal_size_min 0.15
_refine_diff_density_max 0.409
_refine_diff_density_min -0.395
_refine_ls_extinction_method none
_refine_ls_goodness_of_fit_ref 1.090
_refine_ls_hydrogen_treatment constr
_refine_ls_matrix_type full
_refine_ls_number_parameters 533
_refine_ls_number_reflns 9425
_refine_ls_number_restraints 0
_refine_ls_restrained_S_all 1.090
_refine_ls_R_factor_all 0.0623
_refine_ls_R_factor_gt 0.0488
_refine_ls_shift/su_max 0.001
_refine_ls_shift/su_mean 0.000
_refine_ls_structure_factor_coef Fsqd
_refine_ls_weighting_details 'calc w = 1/[\s^2^(Fo^2^)+(0.032P)^2^+3.6940P] where P = (Fo^2^+2Fc^2^)/3'
_refine_ls_weighting_scheme calc
_refine_ls_wR_factor_gt 0.0960
_refine_ls_wR_factor_ref 0.1026
_reflns_number_gt 7842
_reflns_number_total 9425
_reflns_threshold_expression I>2\s(I)
_cod_data_source_file rz6005.cif
_cod_data_source_block I
_cod_original_sg_symbol_H-M 'P 21/c'
_cod_original_formula_sum 'C17 H12.5 N9.5 S2 Zn1'
_cod_database_code 2204562
_cod_database_fobs_code 2204562

loop_
_symmetry_equiv_pos_as_xyz
'x, y, z'
'-x, y+1/2, -z+1/2'
'-x, -y, -z'
'x, -y-1/2, z-1/2'

loop_
_atom_site_label
_atom_site_fract_x
_atom_site_fract_y
_atom_site_fract_z
_atom_site_U_iso_or_equiv
_atom_site_adp_type
_atom_site_calc_flag
_atom_site_refinement_flags
_atom_site_occupancy
_atom_site_type_symbol
Zn1 1.13107(2) 0.83130(4) 0.095127(10) 0.03281(9) Uani d . 1 Zn
Zn2 0.57922(2) 0.92689(4) 0.118682(11) 0.03531(10) Uani d . 1 Zn
S1 1.14990(7) 0.89266(11) -0.05468(3) 0.0534(2) Uani d . 1 S
S2 0.98345(5) 1.20466(8) 0.16221(2) 0.03967(18) Uani d . 1 S
S3 0.31371(6) 1.20558(10) 0.10892(3) 0.0511(2) Uani d . 1 S
S4 0.54357(6) 0.43095(8) 0.14606(3) 0.0465(2) Uani d . 1 S
N1 1.23762(15) 0.7326(2) 0.13096(7) 0.0312(5) Uani d . 1 N
N2 1.26607(16) 0.6096(3) 0.11554(8) 0.0366(6) Uani d . 1 N
N3 1.33604(16) 0.5651(3) 0.14408(8) 0.0354(5) Uani d . 1 N
H3B 1.3665 0.4849 0.1408 0.042 Uiso calc R 1 H
N4 1.03837(15) 0.6728(2) 0.08092(8) 0.0328(5) Uani d . 1 N
N5 1.03878(17) 0.5531(3) 0.10459(8) 0.0391(6) Uani d . 1 N
N6 0.97431(17) 0.4679(3) 0.08409(9) 0.0417(6) Uani d . 1 N
H6A 0.9618 0.3812 0.0938 0.050 Uiso calc R 1 H
N7 0.67410(16) 0.9998(3) 0.16657(8) 0.0346(5) Uani d . 1 N
N8 0.70957(18) 1.1279(3) 0.16020(9) 0.0434(6) Uani d . 1 N
N9 0.76733(18) 1.1584(3) 0.19593(9) 0.0464(7) Uani d . 1 N
H9B 0.7998 1.2384 0.1992 0.056 Uiso calc R 1 H
N10 0.60946(16) 0.9704(3) 0.05708(8) 0.0369(5) Uani d . 1 N
N11 0.63258(17) 0.8681(3) 0.03068(8) 0.0400(6) Uani d . 1 N
N12 0.64127(17) 0.9309(3) -0.00824(8) 0.0402(6) Uani d . 1 N
H12A 0.6565 0.8840 -0.0314 0.048 Uiso calc R 1 H
N13 1.15838(16) 0.8949(3) 0.03737(8) 0.0381(6) Uani d . 1 N
N14 1.08626(17) 0.9881(3) 0.12905(9) 0.0418(6) Uani d . 1 N
N15 0.47116(18) 1.0430(3) 0.12436(9) 0.0448(6) Uani d . 1 N
N16 0.56094(18) 0.7233(3) 0.12683(9) 0.0457(6) Uani d . 1 N
N17 0.84738(19) 0.4297(3) 0.20433(9) 0.0470(7) Uani d . 1 N
N18 0.9002(2) 0.4596(3) 0.24094(9) 0.0521(7) Uani d . 1 N
N19 0.93072(18) 0.5945(3) 0.23756(9) 0.0464(7) Uani d . 1 N
H19A 0.9683 0.6381 0.2583 0.056 Uiso calc R 1 H
C1 1.29138(18) 0.7669(3) 0.17030(9) 0.0297(6) Uani d . 1 C
C2 1.2873(2) 0.8838(3) 0.19975(10) 0.0412(7) Uani d . 1 C
H2A 1.2435 0.9587 0.1941 0.049 Uiso calc R 1 H
C3 1.3505(2) 0.8829(4) 0.23707(11) 0.0492(8) Uani d . 1 C
H3A 1.3505 0.9597 0.2580 0.059 Uiso calc R 1 H
C4 1.4157(2) 0.7714(4) 0.24541(10) 0.0484(8) Uani d . 1 C
H4A 1.4583 0.7761 0.2717 0.058 Uiso calc R 1 H
C5 1.4196(2) 0.6577(4) 0.21706(10) 0.0414(7) Uani d . 1 C
H5A 1.4633 0.5828 0.2228 0.050 Uiso calc R 1 H
C6 1.35517(18) 0.6582(3) 0.17896(9) 0.0305(6) Uani d . 1 C
C7 0.97184(18) 0.6633(3) 0.04447(9) 0.0308(6) Uani d . 1 C
C8 0.9443(2) 0.7621(3) 0.01003(10) 0.0387(7) Uani d . 1 C
H8A 0.9725 0.8539 0.0084 0.046 Uiso calc R 1 H
C9 0.8745(2) 0.7184(4) -0.02115(11) 0.0469(8) Uani d . 1 C
H9A 0.8542 0.7814 -0.0453 0.056 Uiso calc R 1 H
C10 0.8320(2) 0.5835(4) -0.01855(12) 0.0505(8) Uani d . 1 C
H10A 0.7835 0.5584 -0.0409 0.061 Uiso calc R 1 H
C11 0.8580(2) 0.4872(3) 0.01485(12) 0.0481(8) Uani d . 1 C
H11A 0.8287 0.3962 0.0165 0.058 Uiso calc R 1 H
C12 0.92991(19) 0.5295(3) 0.04660(10) 0.0349(6) Uani d . 1 C
C13 0.70992(19) 0.9487(3) 0.20802(9) 0.0332(6) Uani d . 1 C
C14 0.6934(2) 0.8211(3) 0.23079(11) 0.0461(8) Uani d . 1 C
H14A 0.6518 0.7497 0.2180 0.055 Uiso calc R 1 H
C15 0.7410(3) 0.8055(4) 0.27251(11) 0.0594(10) Uani d . 1 C
H15A 0.7310 0.7217 0.2895 0.071 Uiso calc R 1 H
C16 0.8042(3) 0.9094(4) 0.29110(11) 0.0597(10) Uani d . 1 C
H16A 0.8366 0.8920 0.3198 0.072 Uiso calc R 1 H
C17 0.8204(2) 1.0330(4) 0.26958(11) 0.0515(9) Uani d . 1 C
H17A 0.8628 1.1031 0.2824 0.062 Uiso calc R 1 H
C18 0.77074(19) 1.0518(3) 0.22696(10) 0.0369(7) Uani d . 1 C
C19 0.60335(19) 1.1011(3) 0.03494(9) 0.0358(6) Uani d . 1 C
C20 0.5847(2) 1.2409(4) 0.04882(11) 0.0495(8) Uani d . 1 C
H20A 0.5715 1.2598 0.0781 0.059 Uiso calc R 1 H
C21 0.5863(3) 1.3487(4) 0.01837(12) 0.0538(9) Uani d . 1 C
H21A 0.5741 1.4454 0.0267 0.065 Uiso calc R 1 H
C22 0.6055(2) 1.3221(4) -0.02524(11) 0.0493(8) Uani d . 1 C
H22A 0.6049 1.4010 -0.0455 0.059 Uiso calc R 1 H
C23 0.6247(2) 1.1869(4) -0.03928(10) 0.0426(7) Uani d . 1 C
H23A 0.6379 1.1690 -0.0686 0.051 Uiso calc R 1 H
C24 0.62389(18) 1.0756(3) -0.00792(9) 0.0350(6) Uani d . 1 C
C25 1.15465(19) 0.8946(3) -0.00096(10) 0.0354(6) Uani d . 1 C
C26 1.04383(19) 1.0780(3) 0.14242(9) 0.0335(6) Uani d . 1 C
C27 0.4063(2) 1.1116(3) 0.11871(9) 0.0350(6) Uani d . 1 C
C28 0.55398(19) 0.6010(3) 0.13480(9) 0.0343(6) Uani d . 1 C
C29 0.84223(19) 0.5487(3) 0.17679(10) 0.0367(7) Uani d . 1 C
C30 0.7941(2) 0.5739(5) 0.13454(11) 0.0582(10) Uani d . 1 C
H30A 0.7558 0.5029 0.1191 0.070 Uiso calc R 1 H
C31 0.8067(3) 0.7127(6) 0.11659(12) 0.0708(13) Uani d . 1 C
H31A 0.7752 0.7369 0.0881 0.085 Uiso calc R 1 H
C32 0.8634(3) 0.8142(5) 0.13933(15) 0.0663(11) Uani d . 1 C
H32A 0.8707 0.9049 0.1253 0.080 Uiso calc R 1 H
C33 0.9085(3) 0.7916(4) 0.17976(13) 0.0564(9) Uani d . 1 C
H33A 0.9464 0.8636 0.1950 0.068 Uiso calc R 1 H
C34 0.8966(2) 0.6559(3) 0.19824(10) 0.0373(7) Uani d . 1 C

loop_
_atom_site_aniso_label
_atom_site_aniso_U_11
_atom_site_aniso_U_22
_atom_site_aniso_U_33
_atom_site_aniso_U_12
_atom_site_aniso_U_13
_atom_site_aniso_U_23
Zn1 0.03300(18) 0.03588(19) 0.02861(17) 0.00427(14) 0.00071(13) 0.00110(14)
Zn2 0.03570(18) 0.03713(19) 0.03346(18) 0.00417(14) 0.00599(14) 0.00366(14)
S1 0.0683(6) 0.0597(5) 0.0308(4) -0.0044(5) 0.0018(4) 0.0092(4)
S2 0.0487(4) 0.0366(4) 0.0333(4) 0.0108(3) 0.0043(3) 0.0015(3)
S3 0.0395(4) 0.0613(5) 0.0499(5) 0.0167(4) -0.0036(4) -0.0155(4)
S4 0.0612(5) 0.0334(4) 0.0475(5) 0.0093(4) 0.0160(4) 0.0010(4)
N1 0.0334(12) 0.0312(12) 0.0279(11) 0.0025(10) 0.0006(10) -0.0013(10)
N2 0.0382(13) 0.0412(14) 0.0292(12) 0.0076(11) 0.0000(10) -0.0053(11)
N3 0.0381(13) 0.0366(13) 0.0302(12) 0.0136(11) 0.0003(10) -0.0040(10)
N4 0.0330(12) 0.0331(12) 0.0320(12) 0.0040(10) 0.0036(10) 0.0031(10)
N5 0.0404(14) 0.0404(14) 0.0372(13) 0.0028(11) 0.0080(11) 0.0115(11)
N6 0.0414(14) 0.0330(13) 0.0517(16) 0.0021(11) 0.0095(12) 0.0112(12)
N7 0.0373(13) 0.0306(12) 0.0359(13) 0.0017(10) 0.0051(10) 0.0046(10)
N8 0.0515(16) 0.0347(13) 0.0456(15) -0.0029(12) 0.0125(13) 0.0068(12)
N9 0.0497(16) 0.0412(15) 0.0507(16) -0.0126(12) 0.0149(13) -0.0040(13)
N10 0.0384(13) 0.0421(14) 0.0311(12) 0.0032(11) 0.0078(10) -0.0013(11)
N11 0.0414(14) 0.0424(14) 0.0366(13) 0.0029(11) 0.0065(11) -0.0027(12)
N12 0.0448(14) 0.0467(15) 0.0297(13) 0.0037(12) 0.0074(11) -0.0061(11)
N13 0.0396(14) 0.0424(14) 0.0320(13) -0.0002(11) 0.0034(11) 0.0049(11)
N14 0.0416(14) 0.0426(15) 0.0414(14) 0.0045(12) 0.0060(12) -0.0046(12)
N15 0.0412(15) 0.0505(16) 0.0431(15) 0.0093(13) 0.0076(12) 0.0026(13)
N16 0.0463(15) 0.0417(16) 0.0491(16) -0.0002(12) 0.0061(13) 0.0005(13)
N17 0.0550(17) 0.0414(15) 0.0463(16) -0.0120(13) 0.0133(13) -0.0052(13)
N18 0.0659(19) 0.0499(17) 0.0414(15) -0.0041(15) 0.0104(14) 0.0066(13)
N19 0.0506(16) 0.0534(17) 0.0343(14) -0.0121(13) 0.0024(12) -0.0083(13)
C1 0.0309(14) 0.0313(14) 0.0272(13) -0.0025(11) 0.0053(11) -0.0002(11)
C2 0.0432(17) 0.0354(16) 0.0436(17) 0.0051(13) 0.0013(14) -0.0049(14)
C3 0.053(2) 0.0475(19) 0.0444(18) 0.0000(16) -0.0027(15) -0.0172(16)
C4 0.0407(17) 0.065(2) 0.0356(16) 0.0049(16) -0.0071(14) -0.0118(16)
C5 0.0350(15) 0.0543(19) 0.0337(15) 0.0087(14) -0.0001(12) -0.0022(14)
C6 0.0315(14) 0.0329(14) 0.0270(13) 0.0019(11) 0.0036(11) -0.0014(11)
C7 0.0294(14) 0.0302(14) 0.0325(14) 0.0043(11) 0.0034(11) -0.0027(12)
C8 0.0367(16) 0.0364(16) 0.0414(16) 0.0032(13) -0.0010(13) 0.0049(13)
C9 0.0450(18) 0.0478(19) 0.0436(18) 0.0039(15) -0.0094(15) 0.0046(15)
C10 0.0448(18) 0.049(2) 0.054(2) -0.0005(16) -0.0071(16) -0.0106(17)
C11 0.0439(18) 0.0325(16) 0.067(2) -0.0052(14) 0.0044(16) -0.0116(16)
C12 0.0348(15) 0.0268(14) 0.0439(16) 0.0059(12) 0.0080(13) -0.0008(13)
C13 0.0349(15) 0.0331(15) 0.0324(14) 0.0060(12) 0.0075(12) 0.0017(12)
C14 0.062(2) 0.0368(17) 0.0406(17) 0.0021(15) 0.0089(15) 0.0022(14)
C15 0.094(3) 0.047(2) 0.0374(18) 0.018(2) 0.0078(19) 0.0077(16)
C16 0.070(2) 0.071(3) 0.0342(17) 0.032(2) -0.0051(17) -0.0056(18)
C17 0.0413(18) 0.066(2) 0.0460(19) 0.0086(16) 0.0013(15) -0.0166(18)
C18 0.0328(15) 0.0403(16) 0.0388(16) 0.0023(13) 0.0088(12) -0.0063(13)
C19 0.0342(15) 0.0426(17) 0.0303(14) 0.0020(13) 0.0032(12) 0.0000(13)
C20 0.065(2) 0.0471(19) 0.0389(17) 0.0088(17) 0.0140(16) -0.0036(15)
C21 0.069(2) 0.0404(19) 0.054(2) 0.0076(17) 0.0131(18) 0.0017(16)
C22 0.052(2) 0.050(2) 0.0461(19) -0.0002(16) 0.0049(15) 0.0094(16)
C23 0.0402(17) 0.056(2) 0.0322(15) -0.0004(15) 0.0069(13) 0.0021(14)
C24 0.0297(14) 0.0437(17) 0.0313(14) 0.0008(12) 0.0031(12) -0.0011(13)
C25 0.0321(15) 0.0321(15) 0.0406(17) 0.0000(12) 0.0003(12) 0.0055(13)
C26 0.0354(15) 0.0350(15) 0.0289(14) -0.0024(13) -0.0004(12) 0.0037(12)
C27 0.0357(16) 0.0412(16) 0.0280(14) -0.0007(13) 0.0045(12) -0.0049(12)
C28 0.0314(14) 0.0434(18) 0.0277(14) 0.0054(13) 0.0029(11) -0.0055(13)
C29 0.0322(15) 0.0457(17) 0.0338(15) -0.0028(13) 0.0098(12) -0.0021(13)
C30 0.0365(18) 0.098(3) 0.0403(18) 0.0078(19) 0.0045(14) -0.013(2)
C31 0.053(2) 0.121(4) 0.041(2) 0.044(3) 0.0140(17) 0.027(2)
C32 0.065(3) 0.067(3) 0.072(3) 0.016(2) 0.027(2) 0.016(2)
C33 0.065(2) 0.044(2) 0.067(2) -0.0032(17) 0.030(2) 0.0028(18)
C34 0.0389(16) 0.0371(16) 0.0392(16) -0.0035(13) 0.0171(13) -0.0048(13)

loop_
_atom_type_symbol
_atom_type_description
_atom_type_scat_dispersion_real
_atom_type_scat_dispersion_imag
_atom_type_scat_source
C C 0.0033 0.0016 'International Tables Vol C Tables 4.2.6.8 and 6.1.1.4'
H H 0.0000 0.0000 'International Tables Vol C Tables 4.2.6.8 and 6.1.1.4'
N N 0.0061 0.0033 'International Tables Vol C Tables 4.2.6.8 and 6.1.1.4'
S S 0.1246 0.1234 'International Tables Vol C Tables 4.2.6.8 and 6.1.1.4'
Zn Zn 0.2839 1.4301 'International Tables Vol C Tables 4.2.6.8 and 6.1.1.4'

loop_
_geom_angle_atom_site_label_1
_geom_angle_atom_site_label_2
_geom_angle_atom_site_label_3
_geom_angle
_geom_angle_publ_flag
N13 Zn1 N14 112.40(11) yes
N13 Zn1 N1 111.95(10) yes
N14 Zn1 N1 110.77(10) yes
N13 Zn1 N4 104.43(10) yes
N14 Zn1 N4 112.04(10) yes
N1 Zn1 N4 104.86(9) yes
N16 Zn2 N15 112.91(12) yes
N16 Zn2 N7 109.56(10) yes
N15 Zn2 N7 105.28(11) yes
N16 Zn2 N10 111.55(11) yes
N15 Zn2 N10 105.21(10) yes
N7 Zn2 N10 112.15(10) yes
N2 N1 C1 108.9(2) no
N2 N1 Zn1 117.81(17) no
C1 N1 Zn1 133.25(18) no
N1 N2 N3 107.4(2) no
N2 N3 C6 112.0(2) no
N2 N3 H3B 124.0 no
C6 N3 H3B 124.0 no
N5 N4 C7 109.3(2) no
N5 N4 Zn1 122.61(18) no
C7 N4 Zn1 127.81(18) no
N4 N5 N6 107.0(2) no
N5 N6 C12 112.6(2) no
N5 N6 H6A 123.7 no
C12 N6 H6A 123.7 no
N8 N7 C13 108.9(2) no
N8 N7 Zn2 117.00(19) no
C13 N7 Zn2 133.96(19) no
N9 N8 N7 107.6(2) no
N8 N9 C18 111.9(2) no
N8 N9 H9B 124.1 no
C18 N9 H9B 124.1 no
N11 N10 C19 109.8(2) no
N11 N10 Zn2 122.0(2) no
C19 N10 Zn2 128.0(2) no
N10 N11 N12 106.9(2) no
N11 N12 C24 112.2(2) no
N11 N12 H12A 123.9 no
C24 N12 H12A 123.9 no
C25 N13 Zn1 156.7(2) yes
C26 N14 Zn1 165.4(2) yes
C27 N15 Zn2 166.5(2) yes
C28 N16 Zn2 174.9(3) yes
N18 N17 C29 109.0(3) no
N17 N18 N19 107.9(3) no
N18 N19 C34 111.5(3) no
N18 N19 H19A 124.3 no
C34 N19 H19A 124.3 no
N1 C1 C6 107.6(2) no
N1 C1 C2 130.8(3) no
C6 C1 C2 121.6(3) no
C3 C2 C1 115.7(3) no
C3 C2 H2A 122.1 no
C1 C2 H2A 122.1 no
C2 C3 C4 122.1(3) no
C2 C3 H3A 118.9 no
C4 C3 H3A 118.9 no
C5 C4 C3 122.3(3) no
C5 C4 H4A 118.8 no
C3 C4 H4A 118.8 no
C4 C5 C6 115.7(3) no
C4 C5 H5A 122.1 no
C6 C5 H5A 122.1 no
N3 C6 C1 104.1(2) no
N3 C6 C5 133.4(3) no
C1 C6 C5 122.5(3) no
N4 C7 C12 107.4(2) no
N4 C7 C8 131.1(3) no
C12 C7 C8 121.5(3) no
C9 C8 C7 116.1(3) no
C9 C8 H8A 121.9 no
C7 C8 H8A 121.9 no
C8 C9 C10 122.0(3) no
C8 C9 H9A 119.0 no
C10 C9 H9A 119.0 no
C11 C10 C9 122.3(3) no
C11 C10 H10A 118.9 no
C9 C10 H10A 118.9 no
C10 C11 C12 116.4(3) no
C10 C11 H11A 121.8 no
C12 C11 H11A 121.8 no
N6 C12 C7 103.8(2) no
N6 C12 C11 134.5(3) no
C7 C12 C11 121.7(3) no
N7 C13 C18 107.1(3) no
N7 C13 C14 131.4(3) no
C18 C13 C14 121.5(3) no
C15 C14 C13 115.9(3) no
C15 C14 H14A 122.0 no
C13 C14 H14A 122.0 no
C14 C15 C16 122.2(3) no
C14 C15 H15A 118.9 no
C16 C15 H15A 118.9 no
C17 C16 C15 122.4(3) no
C17 C16 H16A 118.8 no
C15 C16 H16A 118.8 no
C16 C17 C18 116.0(3) no
C16 C17 H17A 122.0 no
C18 C17 H17A 122.0 no
N9 C18 C13 104.5(3) no
N9 C18 C17 133.6(3) no
C13 C18 C17 122.0(3) no
N10 C19 C24 107.3(3) no
N10 C19 C20 131.7(3) no
C24 C19 C20 121.0(3) no
C21 C20 C19 116.7(3) no
C21 C20 H20A 121.7 no
C19 C20 H20A 121.7 no
C20 C21 C22 122.2(3) no
C20 C21 H21A 118.9 no
C22 C21 H21A 118.9 no
C23 C22 C21 122.0(3) no
C23 C22 H22A 119.0 no
C21 C22 H22A 119.0 no
C22 C23 C24 116.0(3) no
C22 C23 H23A 122.0 no
C24 C23 H23A 122.0 no
N12 C24 C19 103.8(3) no
N12 C24 C23 134.1(3) no
C19 C24 C23 122.1(3) no
N13 C25 S1 179.4(3) yes
N14 C26 S2 179.1(3) yes
N15 C27 S3 177.9(3) yes
N16 C28 S4 179.6(3) yes
N17 C29 C34 107.7(3) no
N17 C29 C30 131.8(3) no
C34 C29 C30 120.4(3) no
C29 C30 C31 115.0(4) no
C29 C30 H30A 122.5 no
C31 C30 H30A 122.5 no
C32 C31 C30 121.8(3) no
C32 C31 H31A 119.1 no
C30 C31 H31A 119.1 no
C33 C32 C31 123.5(4) no
C33 C32 H32A 118.3 no
C31 C32 H32A 118.3 no
C32 C33 C34 115.7(4) no
C32 C33 H33A 122.1 no
C34 C33 H33A 122.1 no
N19 C34 C29 103.9(3) no
N19 C34 C33 132.6(3) no
C29 C34 C33 123.5(3) no

loop_
_geom_bond_atom_site_label_1
_geom_bond_atom_site_label_2
_geom_bond_distance
_geom_bond_publ_flag
Zn1 N13 1.938(2) yes
Zn1 N14 1.943(3) yes
Zn1 N1 2.016(2) yes
Zn1 N4 2.018(2) yes
Zn2 N16 1.917(3) yes
Zn2 N15 1.963(3) yes
Zn2 N7 2.000(2) yes
Zn2 N10 2.017(2) yes
S1 C25 1.617(3) no
S2 C26 1.638(3) no
S3 C27 1.624(3) no
S4 C28 1.616(3) no
N1 N2 1.318(3) no
N1 C1 1.379(3) no
N2 N3 1.327(3) no
N3 C6 1.360(3) no
N3 H3B 0.8800 no
N4 N5 1.315(3) no
N4 C7 1.383(3) no
N5 N6 1.329(3) no
N6 C12 1.358(4) no
N6 H6A 0.8800 no
N7 N8 1.319(3) no
N7 C13 1.378(3) no
N8 N9 1.318(4) no
N9 C18 1.355(4) no
N9 H9B 0.8800 no
N10 N11 1.312(3) no
N10 C19 1.375(4) no
N11 N12 1.334(3) no
N12 C24 1.359(4) no
N12 H12A 0.8800 no
N13 C25 1.153(4) no
N14 C26 1.149(4) no
N15 C27 1.150(4) no
N16 C28 1.160(4) no
N17 N18 1.299(4) no
N17 C29 1.373(4) no
N18 N19 1.333(4) no
N19 C34 1.353(4) no
N19 H19A 0.8800 no
C1 C6 1.383(4) no
C1 C2 1.405(4) no
C2 C3 1.370(4) no
C2 H2A 0.9500 no
C3 C4 1.415(5) no
C3 H3A 0.9500 no
C4 C5 1.360(4) no
C4 H4A 0.9500 no
C5 C6 1.398(4) no
C5 H5A 0.9500 no
C7 C12 1.389(4) no
C7 C8 1.402(4) no
C8 C9 1.368(4) no
C8 H8A 0.9500 no
C9 C10 1.403(5) no
C9 H9A 0.9500 no
C10 C11 1.361(5) no
C10 H10A 0.9500 no
C11 C12 1.396(4) no
C11 H11A 0.9500 no
C13 C18 1.384(4) no
C13 C14 1.402(4) no
C14 C15 1.369(5) no
C14 H14A 0.9500 no
C15 C16 1.407(6) no
C15 H15A 0.9500 no
C16 C17 1.350(5) no
C16 H16A 0.9500 no
C17 C18 1.408(4) no
C17 H17A 0.9500 no
C19 C24 1.393(4) no
C19 C20 1.395(4) no
C20 C21 1.358(5) no
C20 H20A 0.9500 no
C21 C22 1.409(5) no
C21 H21A 0.9500 no
C22 C23 1.360(5) no
C22 H22A 0.9500 no
C23 C24 1.398(4) no
C23 H23A 0.9500 no
C29 C34 1.384(4) no
C29 C30 1.398(4) no
C30 C31 1.412(6) no
C30 H30A 0.9500 no
C31 C32 1.381(6) no
C31 H31A 0.9500 no
C32 C33 1.330(6) no
C32 H32A 0.9500 no
C33 C34 1.391(5) no
C33 H33A 0.9500 no

loop_
_geom_hbond_atom_site_label_D
_geom_hbond_atom_site_label_H
_geom_hbond_atom_site_label_A
_geom_hbond_site_symmetry_A
_geom_hbond_distance_DH
_geom_hbond_distance_HA
_geom_hbond_distance_DA
_geom_hbond_angle_DHA
N3 H3B S4 1_655 0.88 2.67 3.330(2) 132
N3 H3B S3 1_645 0.88 2.82 3.482(3) 133
N6 H6A S2 1_545 0.88 2.62 3.377(3) 145
N9 H9B N17 1_565 0.88 1.90 2.768(4) 169
N12 H12A S3 3_675 0.88 2.58 3.446(3) 168
N19 H19A S2 2_745 0.88 2.49 3.288(3) 151

loop_
_geom_torsion_atom_site_label_1
_geom_torsion_atom_site_label_2
_geom_torsion_atom_site_label_3
_geom_torsion_atom_site_label_4
_geom_torsion
N13 Zn1 N1 N2 -64.7(2)
N14 Zn1 N1 N2 168.99(19)
N4 Zn1 N1 N2 47.9(2)
N13 Zn1 N1 C1 114.8(2)
N14 Zn1 N1 C1 -11.5(3)
N4 Zn1 N1 C1 -132.5(2)
C1 N1 N2 N3 0.2(3)
Zn1 N1 N2 N3 179.80(17)
N1 N2 N3 C6 0.0(3)
N13 Zn1 N4 N5 140.0(2)
N14 Zn1 N4 N5 -98.1(2)
N1 Zn1 N4 N5 22.1(2)
N13 Zn1 N4 C7 -33.8(2)
N14 Zn1 N4 C7 88.1(2)
N1 Zn1 N4 C7 -151.6(2)
C7 N4 N5 N6 0.0(3)
Zn1 N4 N5 N6 -174.70(18)
N4 N5 N6 C12 -0.1(3)
N16 Zn2 N7 N8 164.8(2)
N15 Zn2 N7 N8 -73.5(2)
N10 Zn2 N7 N8 40.4(2)
N16 Zn2 N7 C13 -19.6(3)
N15 Zn2 N7 C13 102.1(3)
N10 Zn2 N7 C13 -144.0(2)
C13 N7 N8 N9 0.8(3)
Zn2 N7 N8 N9 177.52(18)
N7 N8 N9 C18 -0.6(3)
N16 Zn2 N10 N11 -13.7(2)
N15 Zn2 N10 N11 -136.5(2)
N7 Zn2 N10 N11 109.6(2)
N16 Zn2 N10 C19 161.0(2)
N15 Zn2 N10 C19 38.2(3)
N7 Zn2 N10 C19 -75.7(3)
C19 N10 N11 N12 -0.1(3)
Zn2 N10 N11 N12 175.41(18)
N10 N11 N12 C24 0.0(3)
N14 Zn1 N13 C25 -125.0(6)
N1 Zn1 N13 C25 109.6(6)
N4 Zn1 N13 C25 -3.3(6)
N13 Zn1 N14 C26 71.0(10)
N1 Zn1 N14 C26 -163.0(10)
N4 Zn1 N14 C26 -46.2(10)
N16 Zn2 N15 C27 -102.6(11)
N7 Zn2 N15 C27 138.0(11)
N10 Zn2 N15 C27 19.3(12)
C29 N17 N18 N19 -1.0(4)
N17 N18 N19 C34 0.8(4)
N2 N1 C1 C6 -0.3(3)
Zn1 N1 C1 C6 -179.8(2)
N2 N1 C1 C2 -178.3(3)
Zn1 N1 C1 C2 2.2(5)
N1 C1 C2 C3 178.1(3)
C6 C1 C2 C3 0.3(4)
C1 C2 C3 C4 0.0(5)
C2 C3 C4 C5 -0.4(6)
C3 C4 C5 C6 0.3(5)
N2 N3 C6 C1 -0.1(3)
N2 N3 C6 C5 178.6(3)
N1 C1 C6 N3 0.2(3)
C2 C1 C6 N3 178.5(3)
N1 C1 C6 C5 -178.7(3)
C2 C1 C6 C5 -0.4(4)
C4 C5 C6 N3 -178.4(3)
C4 C5 C6 C1 0.1(4)
N5 N4 C7 C12 0.1(3)
Zn1 N4 C7 C12 174.46(18)
N5 N4 C7 C8 179.2(3)
Zn1 N4 C7 C8 -6.4(4)
N4 C7 C8 C9 -179.4(3)
C12 C7 C8 C9 -0.3(4)
C7 C8 C9 C10 0.8(5)
C8 C9 C10 C11 -0.5(5)
C9 C10 C11 C12 -0.3(5)
N5 N6 C12 C7 0.2(3)
N5 N6 C12 C11 -178.5(3)
N4 C7 C12 N6 -0.1(3)
C8 C7 C12 N6 -179.4(3)
N4 C7 C12 C11 178.7(3)
C8 C7 C12 C11 -0.5(4)
C10 C11 C12 N6 179.3(3)
C10 C11 C12 C7 0.8(5)
N8 N7 C13 C18 -0.7(3)
Zn2 N7 C13 C18 -176.6(2)
N8 N7 C13 C14 178.5(3)
Zn2 N7 C13 C14 2.6(5)
N7 C13 C14 C15 -179.2(3)
C18 C13 C14 C15 0.0(5)
C13 C14 C15 C16 -1.4(5)
C14 C15 C16 C17 1.8(6)
C15 C16 C17 C18 -0.5(5)
N8 N9 C18 C13 0.2(3)
N8 N9 C18 C17 179.9(3)
N7 C13 C18 N9 0.3(3)
C14 C13 C18 N9 -179.0(3)
N7 C13 C18 C17 -179.4(3)
C14 C13 C18 C17 1.2(4)
C16 C17 C18 N9 179.4(3)
C16 C17 C18 C13 -0.9(5)
N11 N10 C19 C24 0.3(3)
Zn2 N10 C19 C24 -174.96(19)
N11 N10 C19 C20 -177.2(3)
Zn2 N10 C19 C20 7.5(5)
N10 C19 C20 C21 178.2(3)
C24 C19 C20 C21 1.0(5)
C19 C20 C21 C22 0.3(5)
C20 C21 C22 C23 -0.9(6)
C21 C22 C23 C24 0.3(5)
N11 N12 C24 C19 0.2(3)
N11 N12 C24 C23 179.2(3)
N10 C19 C24 N12 -0.3(3)
C20 C19 C24 N12 177.6(3)
N10 C19 C24 C23 -179.4(3)
C20 C19 C24 C23 -1.6(5)
C22 C23 C24 N12 -178.0(3)
C22 C23 C24 C19 0.9(4)
N18 N17 C29 C34 0.8(3)
N18 N17 C29 C30 -178.8(3)
N17 C29 C30 C31 -179.8(3)
C34 C29 C30 C31 0.6(4)
C29 C30 C31 C32 0.7(5)
C30 C31 C32 C33 -1.7(6)
C31 C32 C33 C34 1.1(6)
N18 N19 C34 C29 -0.3(3)
N18 N19 C34 C33 -179.7(3)
N17 C29 C34 N19 -0.3(3)
C30 C29 C34 N19 179.3(3)
N17 C29 C34 C33 179.2(3)
C30 C29 C34 C33 -1.1(5)
C32 C33 C34 N19 179.7(3)
C32 C33 C34 C29 0.3(5)
